data_1008451
loop_
_publ_author_name
'Averbuch-Pouchot, M T'

_publ_section_title
;
Crystal structure of a new telluric acid adduct : Te(OH)~6~ 2CsCl
;
_journal_coden_ASTM ZEKRDZ
_journal_name_full
;
Zeitschrift fuer Kristallographie (149,1979-)
;
_journal_page_first 291
_journal_page_last 295
_journal_paper_doi 10.1524/zkri.1988.182.1-4.291
_journal_volume 182
_journal_year 1988
_chemical_formula_structural 'Te (O H)6 (Cs Cl)2'
_chemical_formula_sum 'Cl2 Cs2 H6 O6 Te'
_chemical_name_systematic 'Telluric acid bis(caesium chloride)'
_space_group_IT_number 14
_symmetry_cell_setting monoclinic
_symmetry_Int_Tables_number 14
_symmetry_space_group_name_Hall '-P 2ybc'
_symmetry_space_group_name_H-M 'P 1 21/c 1'
_cell_angle_alpha 90
_cell_angle_beta 107.48(2)
_cell_angle_gamma 90
_cell_formula_units_Z 2
_cell_length_a 6.243(1)
_cell_length_b 11.154(3)
_cell_length_c 7.862(2)
_cell_volume 522.2
_refine_ls_R_factor_all 0.027
_cod_original_formula_sum 'H6 Cl2 Cs2 O6 Te'
_cod_database_code 1008451

loop_
_symmetry_equiv_pos_as_xyz
x,y,z
-x,1/2+y,1/2-z
-x,-y,-z
x,1/2-y,1/2+z

loop_
_atom_site_label
_atom_site_type_symbol
_atom_site_symmetry_multiplicity
_atom_site_Wyckoff_symbol
_atom_site_fract_x
_atom_site_fract_y
_atom_site_fract_z
_atom_site_occupancy
_atom_site_attached_hydrogens
_atom_site_calc_flag
Cs1 Cs1+ 4 e 0.75774(5) 0.12969(3) 0.44006(4) 1. 0 d
Te1 Te6+ 2 a 0. 0. 0. 1. 0 d
Cl1 Cl1- 4 e 0.3780(2) 0.3300(1) 0.1833(1) 1. 0 d
O1 O2- 4 e 0.7342(5) 0.4344(3) 0.5367(4) 1. 0 d
O2 O2- 4 e 0.0155(5) 0.1394(3) 0.8638(4) 1. 0 d
O3 O2- 4 e 0.1671(6) 0.4263(3) 0.7198(4) 1. 0 d
H1 H1+ 4 e 0.68(1) 0.077(7) 0.949(9) 1. 0 d
H2 H1+ 4 e 0.13(1) 0.149(7) 0.84(1) 1. 0 d
H3 H1+ 4 e 0.20(1) 0.355(6) 0.693(8) 1. 0 d

loop_
_atom_type_symbol
_atom_type_oxidation_number
Cs1+ 1.000
Te6+ 6.000
Cl1- -1.000
O2- -2.000
H1+ 1.000
